data_4326384
loop_
_publ_author_name
'Xiaochen Cai'
'Subhojit Majumdar'
'George C. Fortman'
'Luis Manuel Frutos'
'Manuel Temprado'
'Christopher R. Clough'
'Christopher C. Cummins'
'Meaghan E. Germain'
'Taryn Palluccio'
'Elena V. Rybak-Akimova'
'Burjor Captain'
'Carl D. Hoff'

_publ_section_title
;
 Thermodynamic, Kinetic, and Mechanistic Study of Oxygen Atom Transfer
 from Mesityl Nitrile Oxide to Phosphines and to a Terminal Metal
 Phosphido Complex
;
_journal_name_full 'Inorganic Chemistry'
_journal_page_first 9620
_journal_page_last 9630
_journal_paper_doi 10.1021/ic2013599
_journal_volume 50
_journal_year 2011
_chemical_formula_sum 'C40.5 H53 N3 O'
_chemical_formula_weight 597.86
_chemical_name_systematic
; 
 ? 
;
_space_group_IT_number 14
_symmetry_cell_setting monoclinic
_symmetry_space_group_name_Hall '-P 2ybc'
_symmetry_space_group_name_H-M 'P 1 21/c 1'
_atom_sites_solution_hydrogens geom
_atom_sites_solution_primary direct
_atom_sites_solution_secondary difmap
_audit_creation_method SHELXL-97
_cell_angle_alpha 90.00
_cell_angle_beta 96.425(2)
_cell_angle_gamma 90.00
_cell_formula_units_Z 4
_cell_length_a 17.3510(17)
_cell_length_b 12.9808(13)
_cell_length_c 16.5439(16)
_cell_measurement_reflns_used 1932
_cell_measurement_temperature 296(2)
_cell_measurement_theta_max 17.70
_cell_measurement_theta_min 2.25
_cell_volume 3702.8(6)
_computing_cell_refinement 'SAINT+  V7.46A (Bruker, 2007)'
_computing_data_collection 'APEX2 v2.2-0 (Bruker, 2007)'
_computing_data_reduction 'SAINT+  V7.46A (Bruker, 2007)'
_computing_molecular_graphics 'XSHELL v4.02 (Bruker, 2000)'
_computing_publication_material 'XCIF v6.12 (Bruker, 2001)'
_computing_structure_refinement 'SHELXL-97 (Sheldrick, 2008)'
_computing_structure_solution 'SHELXS-97 (Sheldrick, 2008)'
_diffrn_ambient_temperature 296(2)
_diffrn_measured_fraction_theta_full 1.000
_diffrn_measured_fraction_theta_max 1.000
_diffrn_measurement_device_type 'Bruker SMART APEX2 CCD diffractometer'
_diffrn_measurement_method 'omega scans'
_diffrn_radiation_monochromator graphite
_diffrn_radiation_source 'fine-focus sealed tube'
_diffrn_radiation_type MoK\a
_diffrn_radiation_wavelength 0.71073
_diffrn_reflns_av_R_equivalents 0.0875
_diffrn_reflns_av_sigmaI/netI 0.0681
_diffrn_reflns_limit_h_max 20
_diffrn_reflns_limit_h_min -20
_diffrn_reflns_limit_k_max 15
_diffrn_reflns_limit_k_min -15
_diffrn_reflns_limit_l_max 19
_diffrn_reflns_limit_l_min -19
_diffrn_reflns_number 29404
_diffrn_reflns_theta_full 25.00
_diffrn_reflns_theta_max 25.00
_diffrn_reflns_theta_min 1.18
_exptl_absorpt_coefficient_mu 0.064
_exptl_absorpt_correction_T_max 0.7457
_exptl_absorpt_correction_T_min 0.6706
_exptl_absorpt_correction_type multi-scan
_exptl_absorpt_process_details '(SADABS 2007/4 Bruker)'
_exptl_crystal_colour violet
_exptl_crystal_density_diffrn 1.072
_exptl_crystal_description Plate
_exptl_crystal_F_000 1300
_exptl_crystal_size_max 0.36
_exptl_crystal_size_mid 0.20
_exptl_crystal_size_min 0.02
_refine_diff_density_max 0.658
_refine_diff_density_min -0.346
_refine_diff_density_rms 0.054
_refine_ls_extinction_coef 0.0041(12)
_refine_ls_extinction_expression Fc^*^=kFc[1+0.001xFc^2^\l^3^/sin(2\q)]^-1/4^
_refine_ls_extinction_method SHELXL
_refine_ls_goodness_of_fit_ref 1.020
_refine_ls_hydrogen_treatment constr
_refine_ls_matrix_type full
_refine_ls_number_parameters 399
_refine_ls_number_reflns 6507
_refine_ls_number_restraints 5
_refine_ls_restrained_S_all 1.020
_refine_ls_R_factor_all 0.1531
_refine_ls_R_factor_gt 0.0746
_refine_ls_shift/su_max 0.001
_refine_ls_shift/su_mean 0.000
_refine_ls_structure_factor_coef Fsqd
_refine_ls_weighting_details 'calc w=1/[\s^2^(Fo^2^)+(0.1450P)^2^+0.4829P] where P=(Fo^2^+2Fc^2^)/3'
_refine_ls_weighting_scheme calc
_refine_ls_wR_factor_gt 0.2089
_refine_ls_wR_factor_ref 0.2708
_reflns_number_gt 3207
_reflns_number_total 6507
_reflns_threshold_expression >2sigma(I)
_cod_data_source_file ic2013599_si_002.cif
_cod_data_source_block p21c
_cod_original_formula_sum 'C40.50 H53 N3 O'
_cod_database_code 4326384

loop_
_symmetry_equiv_pos_as_xyz
'x, y, z'
'-x, y+1/2, -z+1/2'
'-x, -y, -z'
'x, -y-1/2, z-1/2'

loop_
_atom_site_label
_atom_site_type_symbol
_atom_site_fract_x
_atom_site_fract_y
_atom_site_fract_z
_atom_site_U_iso_or_equiv
_atom_site_adp_type
_atom_site_occupancy
_atom_site_symmetry_multiplicity
_atom_site_calc_flag
_atom_site_refinement_flags
_atom_site_disorder_assembly
_atom_site_disorder_group
O1 O 0.2595(2) 0.6926(2) 0.85799(16) 0.0998(12) Uani 1 1 d . A 4
N1 N 0.2499(2) 0.6863(3) 0.78041(18) 0.0659(10) Uani 1 1 d . A 4
N2 N 0.25731(16) 0.6849(2) 0.61111(15) 0.0411(7) Uani 1 1 d . A 4
N3 N 0.19457(16) 0.8330(2) 0.60122(15) 0.0411(7) Uani 1 1 d . A 4
C1 C 0.2364(2) 0.7744(3) 0.74000(19) 0.0424(8) Uani 1 1 d . A 4
C2 C 0.2406(2) 0.8765(3) 0.78252(19) 0.0455(9) Uani 1 1 d . A 4
C3 C 0.1810(2) 0.9132(3) 0.8247(2) 0.0501(10) Uani 1 1 d . A 4
C4 C 0.1920(3) 1.0044(3) 0.8689(2) 0.0677(12) Uani 1 1 d . A 4
H4 H 0.1517 1.0292 0.8961 0.081 Uiso 1 1 calc R A 4
C5 C 0.2601(3) 1.0590(4) 0.8738(3) 0.0833(14) Uani 1 1 d . A 4
C6 C 0.3182(3) 1.0205(4) 0.8327(3) 0.0837(15) Uani 1 1 d . A 4
H6 H 0.3649 1.0561 0.8356 0.100 Uiso 1 1 calc R A 4
C7 C 0.3104(2) 0.9314(3) 0.7875(2) 0.0615(11) Uani 1 1 d . A 4
C8 C 0.1068(2) 0.8555(4) 0.8262(2) 0.0684(12) Uani 1 1 d . A 4
H8A H 0.0704 0.8773 0.7815 0.103 Uiso 1 1 calc R A 4
H8B H 0.0859 0.8689 0.8764 0.103 Uiso 1 1 calc R A 4
H8C H 0.1164 0.7830 0.8216 0.103 Uiso 1 1 calc R A 4
C9 C 0.2710(4) 1.1586(5) 0.9224(4) 0.140(3) Uani 1 1 d . A 4
H9A H 0.3042 1.1461 0.9719 0.210 Uiso 1 1 calc R A 4
H9B H 0.2215 1.1828 0.9352 0.210 Uiso 1 1 calc R A 4
H9C H 0.2942 1.2096 0.8908 0.210 Uiso 1 1 calc R A 4
C10 C 0.3773(2) 0.8914(4) 0.7461(3) 0.0920(17) Uani 1 1 d . A 4
H10A H 0.4203 0.9380 0.7556 0.138 Uiso 1 1 calc R A 4
H10B H 0.3619 0.8858 0.6887 0.138 Uiso 1 1 calc R A 4
H10C H 0.3923 0.8248 0.7676 0.138 Uiso 1 1 calc R A 4
C11 C 0.22952(18) 0.7625(2) 0.65419(18) 0.0367(8) Uani 1 1 d . A 4
C12 C 0.2310(2) 0.6959(3) 0.52370(19) 0.0533(10) Uani 1 1 d . A 4
H12A H 0.1870 0.6516 0.5074 0.064 Uiso 1 1 calc R A 4
H12B H 0.2724 0.6802 0.4908 0.064 Uiso 1 1 calc R A 4
C13 C 0.2087(2) 0.8068(3) 0.5169(2) 0.0536(10) Uani 1 1 d . A 4
H13A H 0.2503 0.8482 0.4994 0.064 Uiso 1 1 calc R A 4
H13B H 0.1623 0.8165 0.4792 0.064 Uiso 1 1 calc R A 4
C14 C 0.1289(2) 0.8958(3) 0.61322(19) 0.0443(9) Uani 1 1 d . A 4
C15 C 0.0559(2) 0.8487(3) 0.6172(2) 0.0542(10) Uani 1 1 d . A 4
C16 C -0.0076(3) 0.9136(4) 0.6225(3) 0.0743(13) Uani 1 1 d . A 4
H16 H -0.0563 0.8848 0.6250 0.089 Uiso 1 1 calc R A 4
C17 C 0.0004(3) 1.0183(5) 0.6241(3) 0.0865(16) Uani 1 1 d . A 4
H17 H -0.0427 1.0596 0.6288 0.104 Uiso 1 1 calc R A 4
C18 C 0.0712(3) 1.0630(4) 0.6190(3) 0.0803(14) Uani 1 1 d . A 4
H18 H 0.0755 1.1344 0.6198 0.096 Uiso 1 1 calc R A 4
C19 C 0.1371(2) 1.0028(3) 0.6124(2) 0.0575(11) Uani 1 1 d . A 4
C20 C 0.0426(2) 0.7333(3) 0.6110(3) 0.0666(12) Uani 1 1 d . A 4
H20 H 0.0938 0.7004 0.6171 0.080 Uiso 1 1 calc R A 4
C21 C -0.0029(4) 0.6884(5) 0.6761(3) 0.125(2) Uani 1 1 d . A 4
H21A H -0.0530 0.7206 0.6730 0.187 Uiso 1 1 calc R A 4
H21B H 0.0247 0.7007 0.7288 0.187 Uiso 1 1 calc R A 4
H21C H -0.0092 0.6156 0.6676 0.187 Uiso 1 1 calc R A 4
C22 C 0.0039(3) 0.7054(4) 0.5275(3) 0.0970(17) Uani 1 1 d . A 4
H22A H 0.0361 0.7270 0.4871 0.145 Uiso 1 1 calc R A 4
H22B H -0.0455 0.7392 0.5183 0.145 Uiso 1 1 calc R A 4
H22C H -0.0034 0.6321 0.5242 0.145 Uiso 1 1 calc R A 4
C23 C 0.2131(3) 1.0527(3) 0.5996(3) 0.0762(14) Uani 1 1 d . A 4
H23 H 0.2541 1.0014 0.6122 0.091 Uiso 1 1 calc R A 4
C24 C 0.2320(4) 1.1457(4) 0.6556(4) 0.133(3) Uani 1 1 d . A 4
H24A H 0.2335 1.1244 0.7113 0.199 Uiso 1 1 calc R A 4
H24B H 0.1929 1.1976 0.6442 0.199 Uiso 1 1 calc R A 4
H24C H 0.2816 1.1734 0.6464 0.199 Uiso 1 1 calc R A 4
C25 C 0.2132(3) 1.0838(4) 0.5098(4) 0.110(2) Uani 1 1 d . A 4
H25A H 0.1742 1.1353 0.4961 0.165 Uiso 1 1 calc R A 4
H25B H 0.2024 1.0245 0.4758 0.165 Uiso 1 1 calc R A 4
H25C H 0.2632 1.1111 0.5015 0.165 Uiso 1 1 calc R A 4
C26 C 0.3067(2) 0.5988(3) 0.63617(19) 0.0450(9) Uani 1 1 d . A 4
C27 C 0.3844(2) 0.6029(3) 0.6204(2) 0.0557(10) Uani 1 1 d . A 4
C28 C 0.4293(3) 0.5145(4) 0.6358(3) 0.0772(13) Uani 1 1 d . A 4
H28 H 0.4809 0.5148 0.6254 0.093 Uiso 1 1 calc R A 4
C29 C 0.3985(3) 0.4273(4) 0.6660(3) 0.0886(16) Uani 1 1 d . A 4
H29 H 0.4298 0.3696 0.6767 0.106 Uiso 1 1 calc R A 4
C30 C 0.3226(3) 0.4238(3) 0.6805(3) 0.0739(13) Uani 1 1 d . A 4
H30 H 0.3031 0.3637 0.7012 0.089 Uiso 1 1 calc R A 4
C31 C 0.2737(2) 0.5089(3) 0.6649(2) 0.0527(10) Uani 1 1 d . A 4
C32 C 0.4210(2) 0.6957(3) 0.5843(3) 0.0683(12) Uani 1 1 d . A 4
H32 H 0.3829 0.7518 0.5811 0.082 Uiso 1 1 calc R A 4
C33 C 0.4408(4) 0.6750(4) 0.4984(3) 0.114(2) Uani 1 1 d . A 4
H33A H 0.3957 0.6495 0.4656 0.171 Uiso 1 1 calc R A 4
H33B H 0.4815 0.6247 0.5002 0.171 Uiso 1 1 calc R A 4
H33C H 0.4577 0.7378 0.4753 0.171 Uiso 1 1 calc R A 4
C34 C 0.4938(3) 0.7327(4) 0.6390(4) 0.1077(19) Uani 1 1 d . A 4
H34A H 0.5342 0.6823 0.6385 0.162 Uiso 1 1 calc R A 4
H34B H 0.4813 0.7417 0.6936 0.162 Uiso 1 1 calc R A 4
H34C H 0.5110 0.7971 0.6189 0.162 Uiso 1 1 calc R A 4
C35 C 0.1897(2) 0.5010(3) 0.6763(3) 0.0658(12) Uani 1 1 d . A 4
H35 H 0.1690 0.5713 0.6765 0.079 Uiso 1 1 calc R A 4
C36 C 0.1763(4) 0.4510(5) 0.7580(4) 0.116(2) Uani 1 1 d . A 4
H36A H 0.2066 0.4863 0.8016 0.174 Uiso 1 1 calc R A 4
H36B H 0.1917 0.3799 0.7578 0.174 Uiso 1 1 calc R A 4
H36C H 0.1224 0.4554 0.7656 0.174 Uiso 1 1 calc R A 4
C37 C 0.1442(3) 0.4434(4) 0.6050(3) 0.0981(17) Uani 1 1 d . A 4
H37A H 0.1644 0.3749 0.6019 0.147 Uiso 1 1 calc R A 4
H37B H 0.1495 0.4793 0.5552 0.147 Uiso 1 1 calc R A 4
H37C H 0.0904 0.4402 0.6134 0.147 Uiso 1 1 calc R A 4
C81 C 0.5333(7) 0.0791(12) 0.6417(7) 0.175(6) Uiso 0.50 1 d PD B -1
H81A H 0.4919 0.1229 0.6547 0.263 Uiso 1 1 calc R B -1
H81B H 0.5803 0.1184 0.6433 0.263 Uiso 1 1 calc R B -1
H81C H 0.5404 0.0240 0.6806 0.263 Uiso 1 1 calc R B -1
C82 C 0.5136(4) 0.0352(11) 0.5582(6) 0.265(6) Uiso 1 1 d D B -1
C83 C 0.4368(5) 0.0193(7) 0.5269(5) 0.171(3) Uiso 1 1 d D B -1
H83 H 0.3972 0.0372 0.5578 0.205 Uiso 1 1 calc R B -1
C84 C 0.4185(7) -0.0232(10) 0.4501(6) 0.242(5) Uiso 1 1 d D B -1

loop_
_atom_site_aniso_label
_atom_site_aniso_U_11
_atom_site_aniso_U_22
_atom_site_aniso_U_33
_atom_site_aniso_U_23
_atom_site_aniso_U_13
_atom_site_aniso_U_12
O1 0.183(4) 0.086(2) 0.0320(16) 0.0085(14) 0.0170(18) 0.044(2)
N1 0.107(3) 0.058(2) 0.0335(18) 0.0026(15) 0.0121(17) 0.018(2)
N2 0.0531(18) 0.0407(17) 0.0292(15) -0.0013(12) 0.0032(12) 0.0092(14)
N3 0.0517(18) 0.0396(16) 0.0321(15) 0.0033(12) 0.0045(12) 0.0069(14)
C1 0.057(2) 0.040(2) 0.0311(18) 0.0021(15) 0.0064(15) 0.0070(17)
C2 0.054(2) 0.048(2) 0.0328(18) -0.0021(15) -0.0015(15) 0.0086(18)
C3 0.058(2) 0.057(2) 0.0343(19) 0.0004(17) 0.0018(16) 0.0126(19)
C4 0.083(3) 0.066(3) 0.054(3) -0.013(2) 0.008(2) 0.024(3)
C5 0.101(4) 0.062(3) 0.086(3) -0.031(2) 0.008(3) -0.004(3)
C6 0.073(3) 0.085(4) 0.093(4) -0.038(3) 0.008(3) -0.016(3)
C7 0.055(3) 0.066(3) 0.062(3) -0.020(2) 0.0007(19) 0.000(2)
C8 0.063(3) 0.096(3) 0.048(2) -0.004(2) 0.0153(19) 0.006(2)
C9 0.165(6) 0.100(5) 0.157(6) -0.081(4) 0.028(5) -0.010(4)
C10 0.046(3) 0.121(4) 0.110(4) -0.042(3) 0.013(2) -0.003(3)
C11 0.0393(18) 0.0361(19) 0.0348(18) 0.0002(15) 0.0048(14) -0.0018(16)
C12 0.069(3) 0.059(2) 0.0326(19) -0.0017(16) 0.0048(17) 0.007(2)
C13 0.072(3) 0.058(2) 0.0324(19) 0.0020(16) 0.0117(17) 0.010(2)
C14 0.051(2) 0.047(2) 0.0336(18) 0.0004(15) 0.0011(15) 0.0135(18)
C15 0.052(2) 0.070(3) 0.040(2) 0.0042(18) 0.0014(16) 0.011(2)
C16 0.060(3) 0.099(4) 0.065(3) 0.005(3) 0.010(2) 0.019(3)
C17 0.080(4) 0.102(5) 0.078(3) 0.000(3) 0.009(3) 0.040(3)
C18 0.103(4) 0.055(3) 0.081(3) 0.002(2) 0.004(3) 0.034(3)
C19 0.072(3) 0.048(2) 0.050(2) 0.0038(18) -0.0029(19) 0.013(2)
C20 0.051(2) 0.069(3) 0.077(3) 0.005(2) -0.004(2) -0.007(2)
C21 0.157(6) 0.127(5) 0.093(4) 0.000(3) 0.019(4) -0.079(5)
C22 0.111(4) 0.096(4) 0.081(4) -0.024(3) -0.003(3) -0.001(3)
C23 0.087(3) 0.045(3) 0.091(3) 0.014(2) -0.016(3) -0.004(2)
C24 0.153(6) 0.052(3) 0.178(6) -0.016(4) -0.045(5) -0.007(4)
C25 0.101(4) 0.096(4) 0.131(5) 0.058(4) 0.010(3) -0.012(3)
C26 0.055(2) 0.040(2) 0.0400(19) -0.0055(15) 0.0046(16) 0.0081(18)
C27 0.059(2) 0.047(2) 0.062(2) -0.0079(18) 0.0098(19) 0.007(2)
C28 0.063(3) 0.067(3) 0.101(4) -0.001(3) 0.006(2) 0.020(3)
C29 0.077(4) 0.056(3) 0.131(5) 0.007(3) 0.005(3) 0.026(3)
C30 0.087(3) 0.044(3) 0.089(3) 0.009(2) 0.003(3) 0.006(2)
C31 0.068(3) 0.040(2) 0.049(2) -0.0007(17) 0.0062(18) 0.007(2)
C32 0.062(3) 0.062(3) 0.084(3) -0.004(2) 0.023(2) 0.006(2)
C33 0.128(5) 0.110(5) 0.116(5) 0.001(4) 0.070(4) 0.003(4)
C34 0.062(3) 0.086(4) 0.176(6) -0.022(4) 0.020(3) -0.001(3)
C35 0.069(3) 0.045(2) 0.085(3) 0.004(2) 0.021(2) -0.005(2)
C36 0.138(5) 0.105(4) 0.115(5) 0.035(3) 0.061(4) -0.002(4)
C37 0.087(4) 0.072(3) 0.132(5) -0.010(3) 0.001(3) -0.019(3)

loop_
_atom_type_symbol
_atom_type_description
_atom_type_scat_dispersion_real
_atom_type_scat_dispersion_imag
_atom_type_scat_source
C C 0.0033 0.0016 'International Tables Vol C Tables 4.2.6.8 and 6.1.1.4'
H H 0.0000 0.0000 'International Tables Vol C Tables 4.2.6.8 and 6.1.1.4'
N N 0.0061 0.0033 'International Tables Vol C Tables 4.2.6.8 and 6.1.1.4'
O O 0.0106 0.0060 'International Tables Vol C Tables 4.2.6.8 and 6.1.1.4'

loop_
_geom_angle_atom_site_label_1
_geom_angle_atom_site_label_2
_geom_angle_atom_site_label_3
_geom_angle
O1 N1 C1 116.4(3)
C11 N2 C26 131.4(3)
C11 N2 C12 110.8(3)
C26 N2 C12 117.8(3)
C11 N3 C14 126.6(3)
C11 N3 C13 110.1(3)
C14 N3 C13 118.6(3)
N1 C1 C11 113.5(3)
N1 C1 C2 121.8(3)
C11 C1 C2 124.0(3)
C3 C2 C7 118.8(3)
C3 C2 C1 122.5(3)
C7 C2 C1 118.3(3)
C4 C3 C2 119.2(4)
C4 C3 C8 119.1(4)
C2 C3 C8 121.7(3)
C5 C4 C3 122.4(4)
C4 C5 C6 117.3(4)
C4 C5 C9 121.6(5)
C6 C5 C9 121.1(5)
C5 C6 C7 122.9(4)
C6 C7 C2 119.5(4)
C6 C7 C10 120.2(4)
C2 C7 C10 120.3(4)
N2 C11 N3 108.7(3)
N2 C11 C1 127.8(3)
N3 C11 C1 123.5(3)
N2 C12 C13 102.5(3)
N3 C13 C12 102.7(3)
C19 C14 C15 121.6(3)
C19 C14 N3 118.7(3)
C15 C14 N3 119.4(3)
C16 C15 C14 117.3(4)
C16 C15 C20 119.0(4)
C14 C15 C20 123.6(3)
C17 C16 C15 121.5(5)
C16 C17 C18 120.7(5)
C17 C18 C19 121.0(4)
C14 C19 C18 118.0(4)
C14 C19 C23 121.5(4)
C18 C19 C23 120.5(4)
C22 C20 C15 110.3(4)
C22 C20 C21 110.0(4)
C15 C20 C21 114.7(4)
C19 C23 C24 112.6(5)
C19 C23 C25 110.2(4)
C24 C23 C25 110.7(4)
C27 C26 C31 122.1(3)
C27 C26 N2 118.0(3)
C31 C26 N2 119.3(3)
C28 C27 C26 117.6(4)
C28 C27 C32 118.4(4)
C26 C27 C32 123.9(3)
C29 C28 C27 120.9(4)
C30 C29 C28 121.0(4)
C29 C30 C31 121.2(4)
C30 C31 C26 117.1(4)
C30 C31 C35 120.2(4)
C26 C31 C35 122.7(3)
C27 C32 C33 112.0(4)
C27 C32 C34 111.5(4)
C33 C32 C34 110.2(4)
C31 C35 C37 111.1(4)
C31 C35 C36 112.6(4)
C37 C35 C36 110.7(4)
C83 C82 C81 120.68(13)
C82 C83 C84 120.7(7)

loop_
_geom_bond_atom_site_label_1
_geom_bond_atom_site_label_2
_geom_bond_distance
O1 N1 1.278(4)
N1 C1 1.332(4)
N2 C11 1.354(4)
N2 C26 1.442(4)
N2 C12 1.474(4)
N3 C11 1.361(4)
N3 C14 1.433(4)
N3 C13 1.482(4)
C1 C11 1.420(4)
C1 C2 1.499(5)
C2 C3 1.394(5)
C2 C7 1.400(5)
C3 C4 1.393(5)
C3 C8 1.493(5)
C4 C5 1.372(6)
C5 C6 1.372(6)
C5 C9 1.523(6)
C6 C7 1.375(6)
C7 C10 1.505(6)
C12 C13 1.492(5)
C14 C19 1.397(5)
C14 C15 1.414(5)
C15 C16 1.397(6)
C15 C20 1.517(6)
C16 C17 1.366(7)
C17 C18 1.370(7)
C18 C19 1.400(6)
C19 C23 1.505(6)
C20 C22 1.511(6)
C20 C21 1.522(6)
C23 C24 1.536(7)
C23 C25 1.540(7)
C26 C27 1.402(5)
C26 C31 1.406(5)
C27 C28 1.394(5)
C27 C32 1.516(6)
C28 C29 1.369(6)
C29 C30 1.366(7)
C30 C31 1.399(5)
C31 C35 1.495(6)
C32 C33 1.522(6)
C32 C34 1.546(6)
C35 C37 1.538(6)
C35 C36 1.540(6)
C81 C82 1.4986(10)
C82 C83 1.3893(10)
C83 C84 1.3900(10)
